data_2201268
loop_
_publ_author_name
'Nockemann, Peter'
'Meyer, Gerd'

_publ_section_title
;
Ammonium mercury(II) dichloride nitrate, (NH~4~)~2~HgCl~2~(NO~3~)~2~
;
_journal_name_full 'Acta Crystallographica, Section E'
_journal_page_first i68
_journal_page_last i69
_journal_paper_doi 10.1107/S1600536802011145
_journal_volume 58
_journal_year 2002
_chemical_formula_iupac '(N H4)2 Hg Cl2 (N O3)2'
_chemical_formula_moiety '2NH4 1+, HgCl2, 2N O3 1-'
_chemical_formula_sum 'Cl2 H8 Hg N4 O6'
_chemical_formula_weight 431.59
_chemical_name_common
;
Ammonium mercury(II)-dichloride-nitrate
;
_space_group_IT_number 62
_space_group_name_Hall '-P 2ac 2n'
_space_group_name_H-M_alt 'P n m a'
_symmetry_cell_setting orthorhombic
_symmetry_space_group_name_Hall '-P 2ac 2n'
_symmetry_space_group_name_H-M 'P n m a'
_cell_angle_alpha 90.00
_cell_angle_beta 90.00
_cell_angle_gamma 90.00
_cell_formula_units_Z 4
_cell_length_a 15.5758(16)
_cell_length_b 5.4976(5)
_cell_length_c 11.2826(15)
_cell_measurement_temperature 293(2)
_cell_volume 966.12(18)
_diffrn_ambient_temperature 293(2)
_exptl_crystal_density_diffrn 2.967
_cod_database_code 2201268

loop_
_symmetry_equiv_pos_as_xyz
'x, y, z'
'-x+1/2, -y, z+1/2'
'x+1/2, -y+1/2, -z+1/2'
'-x, y+1/2, -z'
'-x, -y, -z'
'x-1/2, y, -z-1/2'
'-x-1/2, y-1/2, z-1/2'
'x, -y-1/2, z'

loop_
_atom_site_label
_atom_site_fract_x
_atom_site_fract_y
_atom_site_fract_z
_atom_site_U_iso_or_equiv
_atom_site_adp_type
_atom_site_calc_flag
_atom_site_refinement_flags
_atom_site_occupancy
_atom_site_disorder_assembly
_atom_site_disorder_group
_atom_site_type_symbol
_atom_site_attached_hydrogens
Hg1 0.169811(12) 0.7500 0.255661(15) 0.02896(11) Uani d S 1 . . Hg 0
Cl1 0.14553(11) 0.7500 0.05452(11) 0.0401(3) Uani d S 1 . . Cl 0
Cl2 0.19354(11) 0.7500 0.45760(11) 0.0405(3) Uani d S 1 . . Cl 0
O1 0.2002(3) 0.2500 0.2594(4) 0.0466(12) Uani d S 1 . . O 0
O2 0.31904(18) 0.0530(7) 0.2396(2) 0.0389(7) Uani d . 1 . . O 0
O3 0.01854(19) 0.0545(6) 0.3154(3) 0.0530(9) Uani d . 1 . . O 0
O4 -0.0002(3) 0.2500 0.1533(3) 0.0461(11) Uani d S 1 . . O 0
N1 0.2799(3) 0.2500 0.2462(3) 0.0270(9) Uani d S 1 . . N 0
N2 0.0120(3) 0.2500 0.2608(3) 0.0273(9) Uani d S 1 . . N 0
N3 0.1048(3) 0.2500 0.5474(4) 0.0382(11) Uani d S 1 . . N 4
N4 0.4205(3) 0.7500 0.4098(5) 0.0378(12) Uani d S 1 . . N 4

loop_
_atom_site_aniso_label
_atom_site_aniso_U_11
_atom_site_aniso_U_22
_atom_site_aniso_U_33
_atom_site_aniso_U_12
_atom_site_aniso_U_13
_atom_site_aniso_U_23
Hg1 0.03194(14) 0.02901(14) 0.02593(13) 0.000 -0.00203(8) 0.000
Cl1 0.0519(8) 0.0418(8) 0.0265(6) 0.000 -0.0067(5) 0.000
Cl2 0.0562(8) 0.0398(8) 0.0256(6) 0.000 -0.0028(6) 0.000
O1 0.0236(19) 0.032(2) 0.085(4) 0.000 0.0073(19) 0.000
O2 0.0401(15) 0.0351(18) 0.0415(16) 0.0123(13) 0.0012(11) -0.0010(12)
O3 0.0397(17) 0.051(2) 0.068(2) -0.0005(15) 0.0005(15) 0.0285(17)
O4 0.045(2) 0.066(3) 0.0270(19) 0.000 -0.0020(17) 0.000
N1 0.029(2) 0.027(2) 0.025(2) 0.000 0.0025(15) 0.000
N2 0.0222(19) 0.030(2) 0.030(2) 0.000 -0.0012(15) 0.000
N3 0.052(3) 0.033(3) 0.029(2) 0.000 -0.004(2) 0.000
N4 0.044(3) 0.032(3) 0.038(3) 0.000 -0.0078(19) 0.000

loop_
_geom_bond_atom_site_label_1
_geom_bond_atom_site_label_2
_geom_bond_site_symmetry_2
_geom_bond_distance
_geom_bond_publ_flag
Hg1 Cl1 . 2.3007(13) y
Hg1 Cl2 . 2.3082(13) y
O1 N1 . 1.249(6) y
O2 N1 . 1.245(4) y
O3 N2 . 1.243(3) y
O4 N2 . 1.227(5) y
N1 O2 8_565 1.245(4) n
N2 O3 8_565 1.243(3) n
